data_4038970
loop_
_publ_author_name
'Lamprecht, Zandria'
'Malan, Frederick P.'
'Liles, David C.'
'Lotz, Simon'
'Bezuidenhout, Daniela I.'

_publ_section_title
;
 Synthesis and structure of annulated
 dithieno[2,3-b;3&#x02B9;,2&#x02B9;-d]thienyl- and ring-opened
 3,3&#x02B9;-bithienyl Fischer carbene complexes
;
_journal_name_full 'Journal of Organometallic Chemistry'
_journal_page_first 121466
_journal_paper_doi 10.1016/j.jorganchem.2020.121466
_journal_volume 925
_journal_year 2020
_chemical_formula_sum 'C16 H9 N O5 S3 W'
_chemical_formula_weight 572.28
_space_group_crystal_system monoclinic
_space_group_IT_number 14
_space_group_name_Hall '-P 2ybc'
_space_group_name_H-M_alt 'P 1 21/c 1'
_atom_sites_solution_hydrogens geom
_audit_creation_method SHELXL-2018/3
_cell_angle_alpha 90
_cell_angle_beta 99.372(3)
_cell_angle_gamma 90
_cell_formula_units_Z 4
_cell_length_a 19.5378(6)
_cell_length_b 6.4155(2)
_cell_length_c 15.0044(4)
_cell_measurement_reflns_used 19327
_cell_measurement_temperature 150(2)
_cell_measurement_theta_max 31.2420
_cell_measurement_theta_min 2.7670
_cell_volume 1855.62(10)
_computing_structure_refinement 'SHELXL-2018/3 (Sheldrick, 2018)'
_diffrn_ambient_temperature 150(2)
_diffrn_measured_fraction_theta_full 0.999
_diffrn_measured_fraction_theta_max 0.999
_diffrn_measurement_device_type 'XtaLAB Synergy R, DW System, HyPix'
_diffrn_measurement_method '\f and \w scans'
_diffrn_radiation_type MoK\a
_diffrn_radiation_wavelength 0.71073
_diffrn_reflns_av_R_equivalents 0.1421
_diffrn_reflns_av_unetI/netI 0.0541
_diffrn_reflns_Laue_measured_fraction_full 0.999
_diffrn_reflns_Laue_measured_fraction_max 0.999
_diffrn_reflns_limit_h_max 24
_diffrn_reflns_limit_h_min -24
_diffrn_reflns_limit_k_max 8
_diffrn_reflns_limit_k_min -7
_diffrn_reflns_limit_l_max 18
_diffrn_reflns_limit_l_min -18
_diffrn_reflns_number 20159
_diffrn_reflns_point_group_measured_fraction_full 0.999
_diffrn_reflns_point_group_measured_fraction_max 0.999
_diffrn_reflns_theta_full 25.242
_diffrn_reflns_theta_max 26.370
_diffrn_reflns_theta_min 2.113
_diffrn_source 'Rotating anode X-ray tube'
_exptl_absorpt_coefficient_mu 6.589
_exptl_absorpt_correction_T_max 1.000
_exptl_absorpt_correction_T_min 0.642
_exptl_absorpt_correction_type multi-scan
_exptl_absorpt_process_details
;
CrysAlisPro 1.171.40.39a (Rigaku Oxford Diffraction, 2019) was used
for absorption correction. Empirical absorption correction using
spherical harmonics, implemented in SCALE3 ABSPACK scaling algoritm.
;
_exptl_crystal_colour yellow
_exptl_crystal_density_diffrn 2.048
_exptl_crystal_description blade
_exptl_crystal_F_000 1084
_exptl_crystal_size_max 0.384
_exptl_crystal_size_mid 0.291
_exptl_crystal_size_min 0.211
_refine_diff_density_max 3.316
_refine_diff_density_min -2.793
_refine_diff_density_rms 0.251
_refine_ls_extinction_coef .
_refine_ls_extinction_method none
_refine_ls_goodness_of_fit_ref 1.150
_refine_ls_hydrogen_treatment constr
_refine_ls_matrix_type full
_refine_ls_number_parameters 237
_refine_ls_number_reflns 3788
_refine_ls_number_restraints 0
_refine_ls_restrained_S_all 1.150
_refine_ls_R_factor_all 0.0552
_refine_ls_R_factor_gt 0.0528
_refine_ls_shift/su_max 0.001
_refine_ls_shift/su_mean 0.000
_refine_ls_structure_factor_coef Fsqd
_refine_ls_weighting_details 'w=1/[\s^2^(Fo^2^)+(0.0708P)^2^+17.3235P] where P=(Fo^2^+2Fc^2^)/3'
_refine_ls_weighting_scheme calc
_refine_ls_wR_factor_gt 0.1422
_refine_ls_wR_factor_ref 0.1438
_reflns_Friedel_coverage 0.000
_reflns_Friedel_fraction_full .
_reflns_Friedel_fraction_max .
_reflns_number_gt 3529
_reflns_number_total 3788
_reflns_threshold_expression 'I > 2\s(I)'
_cod_data_source_file 1111116.cif
_cod_data_source_block PCOD1111116
_cod_depositor_comments
;
The following automatic conversions were performed:

data item '_exptl_absorpt_correction_type' value 'Multi-scan' was
changed to 'multi-scan' in accordance with the built-in table derived
from the CIF Core dictionary named 'cif_core.dic' version 2.4.5 last
updated on 2014-11-21.

Automatic conversion script
Id: cif_fix_values 8738 2021-04-28 16:35:53Z antanas 
;
_cod_original_sg_symbol_H-M 'P 21/c'
_cod_database_code 4038970
_shelx_shelxl_version_number 2018/3
_shelx_space_group_comment
;
The symmetry employed for this shelxl refinement is uniquely defined
by the following loop, which should always be used as a source of
symmetry information in preference to the above space-group names.
They are only intended as comments.
;

loop_
_space_group_symop_operation_xyz
'x, y, z'
'-x, y+1/2, -z+1/2'
'-x, -y, -z'
'x, -y-1/2, z-1/2'

loop_
_atom_site_label
_atom_site_type_symbol
_atom_site_fract_x
_atom_site_fract_y
_atom_site_fract_z
_atom_site_U_iso_or_equiv
_atom_site_adp_type
_atom_site_occupancy
_atom_site_site_symmetry_order
_atom_site_calc_flag
_atom_site_refinement_flags_posn
_atom_site_refinement_flags_adp
_atom_site_refinement_flags_occupancy
_atom_site_disorder_assembly
_atom_site_disorder_group
W1 W 0.84631(2) 0.62407(5) 0.25763(2) 0.02045(15) Uani 1 1 d . . . . .
S1 S 0.71891(14) 0.7740(4) 0.44660(17) 0.0418(6) Uani 1 1 d . . . . .
S2 S 0.5610(2) 0.8590(5) 0.4554(2) 0.0597(9) Uani 1 1 d . . . . .
S3 S 0.41811(18) 0.6324(7) 0.3832(3) 0.0708(12) Uani 1 1 d . . . . .
O5 O 0.9270(4) 0.2017(10) 0.2324(5) 0.0392(15) Uani 1 1 d . . . . .
O1 O 0.7084(3) 0.4631(12) 0.1340(4) 0.0380(15) Uani 1 1 d . . . . .
O2 O 0.7613(4) 1.0459(12) 0.2548(6) 0.0483(18) Uani 1 1 d . . . . .
O4 O 0.9709(4) 0.8529(11) 0.3833(5) 0.0420(17) Uani 1 1 d . . . . .
C2 C 0.7920(5) 0.8943(13) 0.2596(7) 0.031(2) Uani 1 1 d . . . . .
N14 N 0.8378(4) 0.3867(10) 0.4463(5) 0.0268(16) Uani 1 1 d . . . . .
C5 C 0.8980(5) 0.3540(13) 0.2436(6) 0.0258(17) Uani 1 1 d . . . . .
O3 O 0.9061(4) 0.7657(13) 0.0846(5) 0.052(2) Uani 1 1 d . . . . .
C4 C 0.9274(5) 0.7655(13) 0.3385(5) 0.0285(18) Uani 1 1 d . . . . .
C6 C 0.8074(4) 0.4998(13) 0.3790(5) 0.0240(16) Uani 1 1 d . . . . .
C3 C 0.8835(5) 0.7183(14) 0.1475(6) 0.035(2) Uani 1 1 d . . . . .
C7 C 0.9100(5) 0.3286(16) 0.4569(6) 0.033(2) Uani 1 1 d . . . . .
H7A H 0.913709 0.180209 0.450894 0.050 Uiso 1 1 calc R U . . .
H7B H 0.933063 0.370588 0.515594 0.050 Uiso 1 1 calc R U . . .
H7C H 0.931281 0.396256 0.411338 0.050 Uiso 1 1 calc R U . . .
C1 C 0.7586(5) 0.5125(13) 0.1791(5) 0.0255(17) Uani 1 1 d . . . . .
C8 C 0.8045(6) 0.3049(16) 0.5223(5) 0.036(2) Uani 1 1 d . . . . .
H8A H 0.755144 0.322561 0.507914 0.054 Uiso 1 1 calc R U . . .
H8B H 0.821801 0.380272 0.576579 0.054 Uiso 1 1 calc R U . . .
H8C H 0.815194 0.159604 0.531111 0.054 Uiso 1 1 calc R U . . .
C10 C 0.6738(4) 0.4461(15) 0.3535(5) 0.0273(17) Uani 1 1 d . . . . .
H10 H 0.672078 0.325234 0.318917 0.033 Uiso 1 1 calc R U . . .
C9 C 0.7335(4) 0.5492(14) 0.3864(5) 0.0266(17) Uani 1 1 d . . . . .
C11 C 0.6140(5) 0.5453(17) 0.3782(6) 0.035(2) Uani 1 1 d . . . . .
C12 C 0.6313(5) 0.7272(17) 0.4268(6) 0.039(2) Uani 1 1 d . . . . .
C14 C 0.5396(5) 0.5073(19) 0.3634(6) 0.041(2) Uani 1 1 d . . . . .
C15 C 0.4928(6) 0.355(2) 0.3191(8) 0.049(3) Uani 1 1 d . . . . .
H15 H 0.506725 0.238063 0.289980 0.058 Uiso 1 1 calc R U . . .
C13 C 0.5058(6) 0.662(2) 0.4016(7) 0.047(3) Uani 1 1 d . . . . .
C16 C 0.4260(7) 0.399(3) 0.3241(9) 0.071(5) Uani 1 1 d . . . . .
H16 H 0.388699 0.316279 0.299236 0.085 Uiso 1 1 calc R U . . .

loop_
_atom_site_aniso_label
_atom_site_aniso_U_11
_atom_site_aniso_U_22
_atom_site_aniso_U_33
_atom_site_aniso_U_23
_atom_site_aniso_U_13
_atom_site_aniso_U_12
W1 0.0237(2) 0.0218(2) 0.0163(2) 0.00062(10) 0.00474(13) 0.00119(11)
S1 0.0490(14) 0.0428(14) 0.0362(12) -0.0182(11) 0.0148(10) -0.0006(11)
S2 0.063(2) 0.068(2) 0.0548(18) -0.0081(14) 0.0292(16) 0.0293(15)
S3 0.0418(17) 0.116(3) 0.059(2) 0.0192(18) 0.0195(15) 0.0333(17)
O5 0.041(4) 0.027(3) 0.050(4) -0.003(3) 0.009(3) 0.007(3)
O1 0.039(4) 0.056(4) 0.017(3) 0.004(3) -0.003(3) -0.012(3)
O2 0.044(4) 0.031(4) 0.073(5) -0.002(4) 0.019(4) 0.011(3)
O4 0.034(4) 0.047(4) 0.040(4) -0.007(3) -0.008(3) 0.002(3)
C2 0.031(5) 0.031(5) 0.037(5) -0.003(4) 0.018(4) 0.000(4)
N14 0.036(4) 0.029(4) 0.016(3) 0.001(3) 0.005(3) 0.002(3)
C5 0.030(4) 0.027(4) 0.023(4) 0.001(3) 0.010(3) 0.002(3)
O3 0.069(5) 0.055(5) 0.041(4) 0.020(4) 0.035(4) 0.009(4)
C4 0.037(5) 0.027(4) 0.022(4) 0.000(3) 0.005(3) 0.002(4)
C6 0.029(4) 0.024(4) 0.017(3) 0.000(3) -0.001(3) 0.001(3)
C3 0.041(5) 0.025(4) 0.038(5) 0.008(4) 0.007(4) 0.002(4)
C7 0.041(5) 0.039(5) 0.018(4) 0.005(4) -0.002(3) 0.010(4)
C1 0.037(5) 0.025(4) 0.016(3) 0.003(3) 0.009(3) -0.005(3)
C8 0.059(6) 0.035(5) 0.012(3) 0.003(3) 0.000(4) -0.006(5)
C10 0.027(4) 0.040(5) 0.015(3) -0.002(3) 0.006(3) 0.000(4)
C9 0.024(4) 0.035(4) 0.022(4) -0.003(3) 0.006(3) 0.002(4)
C11 0.043(5) 0.046(5) 0.018(4) 0.003(4) 0.009(4) 0.012(4)
C12 0.039(5) 0.049(6) 0.032(5) -0.003(4) 0.012(4) 0.017(5)
C14 0.036(5) 0.067(7) 0.021(4) 0.010(4) 0.009(4) 0.014(5)
C15 0.031(5) 0.074(8) 0.045(6) 0.002(5) 0.017(5) 0.001(5)
C13 0.043(6) 0.070(7) 0.033(5) 0.006(5) 0.019(5) 0.023(5)
C16 0.033(6) 0.129(14) 0.048(7) 0.013(7) -0.001(5) 0.011(7)

loop_
_atom_type_symbol
_atom_type_description
_atom_type_scat_dispersion_real
_atom_type_scat_dispersion_imag
_atom_type_scat_source
C C 0.0033 0.0016 'International Tables Vol C Tables 4.2.6.8 and 6.1.1.4'
H H 0.0000 0.0000 'International Tables Vol C Tables 4.2.6.8 and 6.1.1.4'
N N 0.0061 0.0033 'International Tables Vol C Tables 4.2.6.8 and 6.1.1.4'
O O 0.0106 0.0060 'International Tables Vol C Tables 4.2.6.8 and 6.1.1.4'
S S 0.1246 0.1234 'International Tables Vol C Tables 4.2.6.8 and 6.1.1.4'
W W -0.8490 6.8722 'International Tables Vol C Tables 4.2.6.8 and 6.1.1.4'

loop_
_geom_angle_atom_site_label_1
_geom_angle_atom_site_label_2
_geom_angle_atom_site_label_3
_geom_angle
_geom_angle_site_symmetry_1
_geom_angle_site_symmetry_3
C3 W1 C5 85.4(3) . .
C3 W1 C2 90.8(4) . .
C5 W1 C2 174.9(4) . .
C3 W1 C4 90.3(4) . .
C5 W1 C4 95.1(4) . .
C2 W1 C4 88.2(4) . .
C3 W1 C1 90.7(3) . .
C5 W1 C1 91.5(3) . .
C2 W1 C1 85.2(4) . .
C4 W1 C1 173.4(3) . .
C3 W1 C6 176.5(3) . .
C5 W1 C6 91.2(3) . .
C2 W1 C6 92.6(3) . .
C4 W1 C6 90.5(3) . .
C1 W1 C6 88.9(3) . .
C12 S1 C9 90.5(4) . .
C12 S2 C13 89.3(5) . .
C13 S3 C16 90.5(6) . .
O2 C2 W1 175.7(9) . .
C6 N14 C7 122.9(7) . .
C6 N14 C8 125.8(8) . .
C7 N14 C8 111.3(7) . .
O5 C5 W1 177.6(7) . .
O4 C4 W1 176.7(8) . .
N14 C6 C9 112.5(7) . .
N14 C6 W1 131.1(6) . .
C9 C6 W1 116.4(5) . .
O3 C3 W1 177.5(8) . .
O1 C1 W1 175.6(8) . .
C9 C10 C11 112.1(8) . .
C10 C9 C6 130.4(8) . .
C10 C9 S1 112.7(6) . .
C6 C9 S1 116.9(6) . .
C12 C11 C10 111.8(9) . .
C12 C11 C14 111.8(9) . .
C10 C11 C14 136.3(10) . .
C11 C12 S1 112.8(7) . .
C11 C12 S2 114.0(8) . .
S1 C12 S2 133.1(7) . .
C13 C14 C15 112.1(10) . .
C13 C14 C11 110.6(10) . .
C15 C14 C11 137.3(10) . .
C16 C15 C14 112.5(12) . .
C14 C13 S3 113.0(10) . .
C14 C13 S2 114.2(9) . .
S3 C13 S2 132.7(7) . .
C15 C16 S3 111.9(12) . .

loop_
_geom_bond_atom_site_label_1
_geom_bond_atom_site_label_2
_geom_bond_distance
_geom_bond_site_symmetry_2
W1 C3 2.003(9) .
W1 C5 2.033(8) .
W1 C2 2.035(9) .
W1 C4 2.044(9) .
W1 C1 2.045(9) .
W1 C6 2.231(8) .
S1 C12 1.716(10) .
S1 C9 1.750(9) .
S2 C12 1.726(9) .
S2 C13 1.766(14) .
S3 C13 1.701(12) .
S3 C16 1.759(17) .
O5 C5 1.155(10) .
O1 C1 1.141(10) .
O2 C2 1.139(11) .
O4 C4 1.141(11) .
N14 C6 1.305(10) .
N14 C7 1.442(12) .
N14 C8 1.497(11) .
O3 C3 1.147(11) .
C6 C9 1.500(11) .
C10 C9 1.363(12) .
C10 C11 1.431(12) .
C11 C12 1.389(15) .
C11 C14 1.456(14) .
C14 C13 1.371(15) .
C14 C15 1.427(17) .
C15 C16 1.348(17) .

loop_
_geom_torsion_atom_site_label_1
_geom_torsion_atom_site_label_2
_geom_torsion_atom_site_label_3
_geom_torsion_atom_site_label_4
_geom_torsion
_geom_torsion_site_symmetry_1
_geom_torsion_site_symmetry_2
_geom_torsion_site_symmetry_3
_geom_torsion_site_symmetry_4
C7 N14 C6 C9 -176.5(8) . . . .
C8 N14 C6 C9 2.0(12) . . . .
C7 N14 C6 W1 4.3(12) . . . .
C8 N14 C6 W1 -177.1(6) . . . .
C11 C10 C9 C6 178.6(8) . . . .
C11 C10 C9 S1 -1.3(10) . . . .
N14 C6 C9 C10 -91.5(11) . . . .
W1 C6 C9 C10 87.8(10) . . . .
N14 C6 C9 S1 88.5(8) . . . .
W1 C6 C9 S1 -92.2(6) . . . .
C12 S1 C9 C10 0.0(7) . . . .
C12 S1 C9 C6 -179.9(7) . . . .
C9 C10 C11 C12 2.3(11) . . . .
C9 C10 C11 C14 -179.6(10) . . . .
C10 C11 C12 S1 -2.3(11) . . . .
C14 C11 C12 S1 179.1(6) . . . .
C10 C11 C12 S2 177.9(6) . . . .
C14 C11 C12 S2 -0.6(11) . . . .
C9 S1 C12 C11 1.3(8) . . . .
C9 S1 C12 S2 -179.0(8) . . . .
C13 S2 C12 C11 0.7(8) . . . .
C13 S2 C12 S1 -179.0(9) . . . .
C12 C11 C14 C13 0.1(12) . . . .
C10 C11 C14 C13 -178.0(10) . . . .
C12 C11 C14 C15 178.9(12) . . . .
C10 C11 C14 C15 1(2) . . . .
C13 C14 C15 C16 0.6(15) . . . .
C11 C14 C15 C16 -178.2(12) . . . .
C15 C14 C13 S3 -1.4(12) . . . .
C11 C14 C13 S3 177.7(7) . . . .
C15 C14 C13 S2 -178.7(8) . . . .
C11 C14 C13 S2 0.5(11) . . . .
C16 S3 C13 C14 1.4(9) . . . .
C16 S3 C13 S2 178.0(9) . . . .
C12 S2 C13 C14 -0.7(9) . . . .
C12 S2 C13 S3 -177.2(9) . . . .
C14 C15 C16 S3 0.4(14) . . . .
C13 S3 C16 C15 -1.0(11) . . . .
